data_2211468
loop_
_publ_author_name
'Gu, Xiao-Dan'
'Zhou, Fu-Hui'
'Wang, Sheng-Wen'
'Deng, Jian-Cheng'
'Xu, Jing-Wei'

_publ_section_title
;
 1<i>H</i>-Pyrido[3,4-<i>b</i>]azepine-2,5(3<i>H</i>,4<i>H</i>)-dione:
 a hydrogen-bonded dimeric structure
;
_journal_coeditor_code IS2088
_journal_issue 12
_journal_name_full 'Acta Crystallographica Section E'
_journal_page_first o5623
_journal_page_last o5624
_journal_paper_doi 10.1107/S1600536806047799
_journal_volume 62
_journal_year 2006
_chemical_formula_moiety 'C9 H8 N2 O2'
_chemical_formula_sum 'C9 H8 N2 O2'
_chemical_formula_weight 176.17
_chemical_name_systematic
;
3,4-dihydro-1H-pyrido[3,4-b]azepine-2,5-dione
;
_space_group_IT_number 14
_symmetry_cell_setting monoclinic
_symmetry_space_group_name_Hall '-P 2yn'
_symmetry_space_group_name_H-M 'P 1 21/n 1'
_atom_sites_solution_hydrogens geom
_atom_sites_solution_primary direct
_atom_sites_solution_secondary difmap
_cell_angle_alpha 90.00
_cell_angle_beta 93.219(4)
_cell_angle_gamma 90.00
_cell_formula_units_Z 8
_cell_length_a 11.346(3)
_cell_length_b 10.708(2)
_cell_length_c 13.161(3)
_cell_measurement_reflns_used 1533
_cell_measurement_temperature 293(2)
_cell_measurement_theta_max 22.25
_cell_measurement_theta_min 2.31
_cell_volume 1596.4(6)
_computing_cell_refinement 'SAINT (Bruker, 2003)'
_computing_data_collection 'SMART (Bruker, 1998)'
_computing_data_reduction SAINT
_computing_molecular_graphics 'SHELXTL (Bruker, 1997)'
_computing_publication_material SHELXTL
_computing_structure_refinement 'SHELXL97 (Sheldrick, 1997)'
_computing_structure_solution 'SHELXS97 (Sheldrick, 1997)'
_diffrn_ambient_temperature 293(2)
_diffrn_measured_fraction_theta_full 0.996
_diffrn_measured_fraction_theta_max 0.996
_diffrn_measurement_device_type 'Bruker SMART CCD area-detector'
_diffrn_measurement_method '\f and \w scans'
_diffrn_radiation_monochromator graphite
_diffrn_radiation_source 'fine-focus sealed tube'
_diffrn_radiation_type MoK\a
_diffrn_radiation_wavelength 0.71073
_diffrn_reflns_av_R_equivalents 0.0339
_diffrn_reflns_av_sigmaI/netI 0.0435
_diffrn_reflns_limit_h_max 13
_diffrn_reflns_limit_h_min -13
_diffrn_reflns_limit_k_max 13
_diffrn_reflns_limit_k_min -12
_diffrn_reflns_limit_l_max 14
_diffrn_reflns_limit_l_min -16
_diffrn_reflns_number 8803
_diffrn_reflns_theta_full 26.06
_diffrn_reflns_theta_max 26.06
_diffrn_reflns_theta_min 2.31
_diffrn_standards_number 0
_exptl_absorpt_coefficient_mu 0.107
_exptl_absorpt_correction_T_max 0.9880
_exptl_absorpt_correction_T_min 0.9622
_exptl_absorpt_correction_type multi-scan
_exptl_absorpt_process_details '(SADABS; Sheldrick, 1996)'
_exptl_crystal_colour colorless
_exptl_crystal_density_diffrn 1.466
_exptl_crystal_density_method 'not measured'
_exptl_crystal_description needle
_exptl_crystal_F_000 736
_exptl_crystal_size_max 0.36
_exptl_crystal_size_mid 0.16
_exptl_crystal_size_min 0.11
_refine_diff_density_max 0.211
_refine_diff_density_min -0.156
_refine_ls_extinction_method none
_refine_ls_goodness_of_fit_ref 1.015
_refine_ls_hydrogen_treatment constr
_refine_ls_matrix_type full
_refine_ls_number_parameters 235
_refine_ls_number_reflns 3139
_refine_ls_number_restraints 0
_refine_ls_restrained_S_all 1.015
_refine_ls_R_factor_all 0.0806
_refine_ls_R_factor_gt 0.0496
_refine_ls_shift/su_max 0.000
_refine_ls_shift/su_mean 0.000
_refine_ls_structure_factor_coef Fsqd
_refine_ls_weighting_details 'calc w=1/[\s^2^(Fo^2^)+(0.0573P)^2^+0.0991P] where P=(Fo^2^+2Fc^2^)/3'
_refine_ls_weighting_scheme calc
_refine_ls_wR_factor_gt 0.1090
_refine_ls_wR_factor_ref 0.1239
_reflns_number_gt 2116
_reflns_number_total 3139
_reflns_threshold_expression >2\s(I)
_cod_data_source_file is2088.cif
_cod_data_source_block I
_cod_depositor_comments
;
The following automatic conversions were performed:
'_symmetry_cell_setting' value 'Monoclinic' changed to 'monoclinic'
according to '/home/saulius/struct/CIF-dictionaries/cif_core.dic'
dictionary named 'cif_core.dic' version 2.4.1 from 2010-06-29.

Automatic conversion script
Id: cif_fix_enum 1527 2010-12-29 10:47:43Z saulius 

The following automatic conversions were performed:

'_symmetry_cell_setting' value 'Monoclinic' changed to 'monoclinic'
according to /home/saulius/struct/CIF-dictionaries/cif_core.dic
dictionary named 'cif_core.dic' version 2.4.1 from 2010-06-29.

Automatic conversion script
Id: cif_fix_values 1715 2011-07-08 13:25:40Z adriana 
;
_cod_original_cell_volume 1596.5(6)
_cod_original_sg_symbol_H-M 'P 21/n'
_cod_database_code 2211468
_cod_database_fobs_code 2211468

loop_
_symmetry_equiv_pos_as_xyz
'x, y, z'
'-x+1/2, y+1/2, -z+1/2'
'-x, -y, -z'
'x-1/2, -y-1/2, z-1/2'

loop_
_atom_site_type_symbol
_atom_site_label
_atom_site_fract_x
_atom_site_fract_y
_atom_site_fract_z
_atom_site_U_iso_or_equiv
_atom_site_adp_type
_atom_site_calc_flag
_atom_site_refinement_flags
_atom_site_occupancy
O O1 0.92832(14) 0.34685(16) 0.58596(15) 0.0727(6) Uani d . 1
O O2 0.49085(13) 0.14925(13) 0.44495(11) 0.0501(4) Uani d . 1
O O3 0.39107(14) 0.39429(14) 0.59979(13) 0.0636(5) Uani d . 1
O O4 0.01771(13) 0.11902(13) 0.41305(11) 0.0526(4) Uani d . 1
N N1 0.79771(16) -0.01408(16) 0.78660(13) 0.0498(5) Uani d . 1
N N2 0.63103(14) 0.08729(15) 0.55935(12) 0.0382(4) Uani d . 1
H H2A 0.6027 0.0135 0.5498 0.046 Uiso calc R 1
N N3 0.32730(17) -0.01729(18) 0.76018(14) 0.0552(5) Uani d . 1
N N4 0.12895(14) 0.09758(15) 0.55752(12) 0.0405(4) Uani d . 1
H H4 0.0730 0.0510 0.5774 0.049 Uiso calc R 1
C C1 0.71824(18) 0.00235(18) 0.71090(15) 0.0407(5) Uani d . 1
H H1 0.6538 -0.0514 0.7073 0.049 Uiso calc R 1
C C2 0.8882(2) 0.0660(2) 0.79283(18) 0.0556(6) Uani d . 1
H H2 0.9458 0.0566 0.8454 0.067 Uiso calc R 1
C C3 0.89929(18) 0.1615(2) 0.72483(17) 0.0487(6) Uani d . 1
H H3 0.9625 0.2165 0.7336 0.058 Uiso calc R 1
C C4 0.81774(17) 0.17801(17) 0.64259(16) 0.0379(5) Uani d . 1
C C5 0.84270(18) 0.28056(19) 0.56858(18) 0.0449(5) Uani d . 1
C C6 0.7639(2) 0.2982(2) 0.47648(17) 0.0519(6) Uani d . 1
H H6A 0.7768 0.2306 0.4293 0.062 Uiso calc R 1
H H6B 0.7846 0.3757 0.4437 0.062 Uiso calc R 1
C C7 0.63421(18) 0.30187(18) 0.49841(18) 0.0500(6) Uani d . 1
H H7A 0.6258 0.3407 0.5642 0.060 Uiso calc R 1
H H7B 0.5923 0.3531 0.4475 0.060 Uiso calc R 1
C C8 0.57923(17) 0.17528(18) 0.49855(15) 0.0383(5) Uani d . 1
C C9 0.72275(16) 0.09412(17) 0.63536(14) 0.0337(5) Uani d . 1
C C10 0.24010(19) 0.0010(2) 0.69185(16) 0.0465(5) Uani d . 1
H H10 0.1817 -0.0599 0.6863 0.056 Uiso calc R 1
C C11 0.4098(2) 0.0719(2) 0.76781(17) 0.0557(6) Uani d . 1
H H11 0.4742 0.0606 0.8138 0.067 Uiso calc R 1
C C12 0.40395(18) 0.1789(2) 0.71106(16) 0.0479(6) Uani d . 1
H H12 0.4624 0.2392 0.7211 0.057 Uiso calc R 1
C C13 0.31193(17) 0.19879(18) 0.63854(15) 0.0375(5) Uani d . 1
C C14 0.31014(18) 0.32150(19) 0.58292(16) 0.0412(5) Uani d . 1
C C15 0.21102(18) 0.35180(19) 0.50885(16) 0.0438(5) Uani d . 1
H H15A 0.2290 0.4286 0.4738 0.053 Uiso calc R 1
H H15B 0.1403 0.3658 0.5453 0.053 Uiso calc R 1
C C16 0.18724(18) 0.24887(18) 0.43076(15) 0.0425(5) Uani d . 1
H H16A 0.1537 0.2857 0.3683 0.051 Uiso calc R 1
H H16B 0.2616 0.2101 0.4157 0.051 Uiso calc R 1
C C17 0.10543(18) 0.15081(18) 0.46539(16) 0.0391(5) Uani d . 1
C C18 0.22728(17) 0.10405(17) 0.62656(14) 0.0359(5) Uani d . 1

loop_
_atom_site_aniso_label
_atom_site_aniso_U_11
_atom_site_aniso_U_22
_atom_site_aniso_U_33
_atom_site_aniso_U_12
_atom_site_aniso_U_13
_atom_site_aniso_U_23
O1 0.0428(10) 0.0628(11) 0.1117(16) -0.0196(8) -0.0030(10) 0.0107(10)
O2 0.0480(9) 0.0456(9) 0.0541(10) -0.0067(7) -0.0219(8) 0.0064(7)
O3 0.0528(10) 0.0545(10) 0.0825(12) -0.0237(8) -0.0055(9) -0.0048(9)
O4 0.0496(9) 0.0512(9) 0.0547(10) -0.0159(7) -0.0183(8) 0.0071(7)
N1 0.0515(11) 0.0507(11) 0.0457(11) 0.0033(9) -0.0110(9) 0.0010(9)
N2 0.0393(10) 0.0314(9) 0.0424(10) -0.0059(7) -0.0097(8) 0.0006(7)
N3 0.0542(12) 0.0629(13) 0.0477(12) 0.0018(10) -0.0049(9) 0.0070(10)
N4 0.0363(9) 0.0427(10) 0.0418(10) -0.0127(8) -0.0034(8) 0.0059(8)
C1 0.0418(12) 0.0376(12) 0.0419(12) 0.0008(9) -0.0041(10) -0.0023(9)
C2 0.0493(14) 0.0588(15) 0.0559(15) 0.0069(12) -0.0214(11) -0.0047(12)
C3 0.0354(12) 0.0457(13) 0.0636(16) -0.0003(10) -0.0099(11) -0.0129(12)
C4 0.0285(11) 0.0355(11) 0.0493(13) 0.0025(9) -0.0004(9) -0.0088(9)
C5 0.0319(12) 0.0388(12) 0.0645(15) 0.0000(10) 0.0068(11) -0.0059(11)
C6 0.0661(16) 0.0389(12) 0.0512(14) -0.0133(11) 0.0083(12) 0.0009(10)
C7 0.0501(14) 0.0352(12) 0.0623(15) -0.0022(10) -0.0189(11) 0.0045(10)
C8 0.0386(12) 0.0369(12) 0.0386(12) 0.0002(9) -0.0065(10) -0.0001(9)
C9 0.0306(10) 0.0323(10) 0.0376(11) 0.0032(8) -0.0026(8) -0.0069(9)
C10 0.0479(13) 0.0471(13) 0.0437(13) -0.0042(10) -0.0041(10) 0.0010(10)
C11 0.0409(13) 0.0803(18) 0.0448(14) 0.0029(13) -0.0076(10) 0.0014(13)
C12 0.0364(12) 0.0604(15) 0.0466(13) -0.0090(11) 0.0003(10) -0.0074(11)
C13 0.0325(11) 0.0426(12) 0.0376(12) -0.0033(9) 0.0033(9) -0.0081(9)
C14 0.0367(12) 0.0417(12) 0.0455(13) -0.0078(10) 0.0048(10) -0.0114(10)
C15 0.0459(13) 0.0349(11) 0.0506(13) -0.0059(10) 0.0026(10) 0.0018(10)
C16 0.0449(13) 0.0419(12) 0.0401(12) -0.0077(10) -0.0026(10) 0.0025(10)
C17 0.0378(12) 0.0347(11) 0.0442(13) -0.0021(9) -0.0033(10) -0.0014(9)
C18 0.0354(11) 0.0386(11) 0.0335(11) -0.0014(9) 0.0014(9) -0.0047(9)

loop_
_atom_type_symbol
_atom_type_description
_atom_type_scat_dispersion_real
_atom_type_scat_dispersion_imag
_atom_type_scat_source
C C 0.0033 0.0016 'International Tables Vol C Tables 4.2.6.8 and 6.1.1.4'
H H 0.0000 0.0000 'International Tables Vol C Tables 4.2.6.8 and 6.1.1.4'
N N 0.0061 0.0033 'International Tables Vol C Tables 4.2.6.8 and 6.1.1.4'
O O 0.0106 0.0060 'International Tables Vol C Tables 4.2.6.8 and 6.1.1.4'

loop_
_geom_angle_atom_site_label_1
_geom_angle_atom_site_label_2
_geom_angle_atom_site_label_3
_geom_angle
C1 N1 C2 116.82(19)
C8 N2 C9 131.81(16)
C10 N3 C11 116.25(19)
C17 N4 C18 132.12(17)
N1 C1 C9 125.43(19)
N1 C1 H1 117.29
C9 C1 H1 117.29
N1 C2 C3 122.5(2)
N1 C2 H2 118.73
C3 C2 H2 118.74
C2 C3 C4 121.3(2)
C2 C3 H3 119.33
C4 C3 H3 119.33
C3 C4 C9 116.44(19)
C3 C4 C5 116.99(18)
C9 C4 C5 126.53(19)
O1 C5 C6 121.4(2)
O1 C5 C4 118.8(2)
C6 C5 C4 119.82(18)
C5 C6 C7 113.33(19)
C5 C6 H6A 108.91
C7 C6 H6A 108.91
C5 C6 H6B 108.91
C7 C6 H6B 108.91
H6A C6 H6B 107.73
C8 C7 C6 112.77(18)
C8 C7 H7A 109.04
C6 C7 H7A 109.04
C8 C7 H7B 109.04
C6 C7 H7B 109.04
H7A C7 H7B 107.81
O2 C8 N2 119.85(18)
O2 C8 C7 122.32(18)
N2 C8 C7 117.83(17)
C1 C9 C4 117.38(18)
C1 C9 N2 114.45(17)
C4 C9 N2 128.15(18)
N3 C10 C18 125.8(2)
N3 C10 H10 117.09
C18 C10 H10 117.09
N3 C11 C12 123.0(2)
N3 C11 H11 118.48
C12 C11 H11 118.49
C11 C12 C13 121.0(2)
C11 C12 H12 119.50
C13 C12 H12 119.50
C12 C13 C18 116.74(19)
C12 C13 C14 117.20(18)
C18 C13 C14 126.02(18)
O3 C14 C15 121.15(19)
O3 C14 C13 118.8(2)
C15 C14 C13 120.02(17)
C14 C15 C16 112.65(17)
C14 C15 H15A 109.06
C16 C15 H15A 109.06
C14 C15 H15B 109.06
C16 C15 H15B 109.06
H15A C15 H15B 107.82
C17 C16 C15 113.21(17)
C17 C16 H16A 108.94
C15 C16 H16A 108.94
C17 C16 H16B 108.94
C15 C16 H16B 108.94
H16A C16 H16B 107.75
O4 C17 N4 119.97(18)
O4 C17 C16 121.58(19)
N4 C17 C16 118.44(17)
C13 C18 N4 128.72(18)
C13 C18 C10 117.05(19)
N4 C18 C10 114.23(17)
C8 N2 H2A 114.09
C9 N2 H2A 114.09
C17 N4 H4 113.94
C18 N4 H4 113.94

loop_
_geom_bond_atom_site_label_1
_geom_bond_atom_site_label_2
_geom_bond_distance
O1 C5 1.214(2)
O2 C8 1.225(2)
O3 C14 1.215(2)
O4 C17 1.226(2)
N1 C1 1.317(2)
N1 C2 1.337(3)
N2 C8 1.349(2)
N2 C9 1.404(2)
N3 C10 1.314(3)
N3 C11 1.337(3)
N4 C17 1.353(3)
N4 C18 1.400(2)
C1 C9 1.401(3)
C1 H1 0.9300
C2 C3 1.369(3)
C2 H2 0.9300
C3 C4 1.395(3)
C3 H3 0.9300
C4 C9 1.402(3)
C4 C5 1.505(3)
C5 C6 1.477(3)
C6 C7 1.516(3)
C6 H6A 0.9700
C6 H6B 0.9700
C7 C8 1.492(3)
C7 H7A 0.9700
C7 H7B 0.9700
C10 C18 1.401(3)
C10 H10 0.9300
C11 C12 1.367(3)
C11 H11 0.9300
C12 C13 1.391(3)
C12 H12 0.9300
C13 C18 1.400(3)
C13 C14 1.504(3)
C14 C15 1.482(3)
C15 H15A 0.9700
C15 H15B 0.9700
C15 C16 1.521(3)
C16 H16A 0.9700
C16 H16B 0.9700
C16 C17 1.490(3)
N2 H2A 0.8600
N4 H4 0.8600

loop_
_geom_hbond_atom_site_label_D
_geom_hbond_atom_site_label_H
_geom_hbond_atom_site_label_A
_geom_hbond_site_symmetry_A
_geom_hbond_distance_DH
_geom_hbond_distance_HA
_geom_hbond_distance_DA
_geom_hbond_angle_DHA
_geom_hbond_publ_flag
N2 H2A O2 3_656 0.86 2.04 2.885(2) 166 y
N4 H4 O4 3_556 0.86 2.10 2.893(2) 153 y
C7 H7A N1 2_656 0.97 2.61 3.499(3) 152 y
C15 H15B O1 1_455 0.97 2.50 3.419(3) 158 y

loop_
_cod_related_entry_id
_cod_related_entry_database
_cod_related_entry_code
1 ChemSpider 24736699
